data_1514355
loop_
_publ_author_name
'Gilberg, Laura'
'Khan, Muhammad S. A.'
'Enderesova, Marketa'
'Sindelar, Vladimir'

_publ_section_title
;
 Cucurbiturils Substituted on the Methylene Bridge.
;
_journal_issue 9
_journal_name_full 'Organic letters'
_journal_page_first 2446
_journal_page_last 2449
_journal_paper_doi 10.1021/ol500828k
_journal_volume 16
_journal_year 2014
_chemical_formula_sum 'C44 H44 N24 O12'
_chemical_formula_weight 1101.03
_chemical_name_systematic
;
 ?
;
_space_group_crystal_system monoclinic
_space_group_IT_number 14
_space_group_name_Hall '-P 2yn'
_space_group_name_H-M_alt 'P 1 21/n 1'
_symmetry_space_group_name_Hall '-P 2yn'
_symmetry_space_group_name_H-M 'P 1 21/n 1'
_atom_sites_solution_hydrogens geom
_audit_creation_method SHELXL-2013
_cell_angle_alpha 90
_cell_angle_beta 93.4470(10)
_cell_angle_gamma 90
_cell_formula_units_Z 8
_cell_length_a 24.5965(2)
_cell_length_b 18.9698(2)
_cell_length_c 30.9836(3)
_cell_measurement_temperature 120(2)
_cell_volume 14430.5(2)
_computing_cell_refinement
;
CrysAlisPro, Agilent Technologies,
Version 1.171.37.31 (release 14-01-2014 CrysAlis171 .NET)
;
_computing_data_collection
;
CrystalClear-SM Expert 2.0 r15 (Rigaku, 2011)
;
_computing_data_reduction
;
CrysAlisPro, Agilent Technologies,
Version 1.171.37.31 (release 14-01-2014 CrysAlis171 .NET)
;
_computing_structure_refinement 'SHELXL-2013 (Sheldrick, 2013)'
_computing_structure_solution 'SHELXS-97 (Sheldrick, 1990)'
_diffrn_ambient_temperature 120(2)
_diffrn_detector CCD
_diffrn_detector_area_resol_mean 28.5714
_diffrn_measured_fraction_theta_full 0.991
_diffrn_measured_fraction_theta_max 0.988
_diffrn_measurement_device
;
AFC11 (Right): Eulerian 3 circle
;
_diffrn_measurement_device_type
;
Rigaku Saturn724+ (2x2 bin mode)
;
_diffrn_measurement_method 'profile data from \w-scans'
_diffrn_measurement_specimen_support Fiber
_diffrn_radiation_monochromator Multilayer
_diffrn_radiation_type 'Cu K\a'
_diffrn_radiation_wavelength 1.54187
_diffrn_reflns_av_R_equivalents 0.0370
_diffrn_reflns_av_unetI/netI 0.0215
_diffrn_reflns_Laue_measured_fraction_full 0.991
_diffrn_reflns_Laue_measured_fraction_max 0.988
_diffrn_reflns_limit_h_max 22
_diffrn_reflns_limit_h_min -29
_diffrn_reflns_limit_k_max 19
_diffrn_reflns_limit_k_min -22
_diffrn_reflns_limit_l_max 37
_diffrn_reflns_limit_l_min -36
_diffrn_reflns_number 120413
_diffrn_reflns_point_group_measured_fraction_full 0.991
_diffrn_reflns_point_group_measured_fraction_max 0.988
_diffrn_reflns_theta_full 67.679
_diffrn_reflns_theta_max 68.246
_diffrn_reflns_theta_min 6.341
_diffrn_source 'Rotating Anode'
_exptl_absorpt_coefficient_mu 0.653
_exptl_absorpt_correction_T_max 1.00000
_exptl_absorpt_correction_T_min 0.62797
_exptl_absorpt_correction_type multi-scan
_exptl_absorpt_process_details
;
CrysAlisPro, Agilent Technologies,
Version 1.171.37.31 (release 14-01-2014 CrysAlis171 .NET)
(compiled Jan 14 2014,18:38:05)
Empirical absorption correction using spherical harmonics,
 implemented in SCALE3 ABSPACK scaling algorithm.
;
_exptl_crystal_density_diffrn 1.014
_exptl_crystal_F_000 4576
_exptl_crystal_size_max 0.300
_exptl_crystal_size_mid 0.300
_exptl_crystal_size_min 0.200
_refine_diff_density_max 0.350
_refine_diff_density_min -0.287
_refine_diff_density_rms 0.068
_refine_ls_extinction_method none
_refine_ls_goodness_of_fit_ref 1.048
_refine_ls_hydrogen_treatment constr
_refine_ls_matrix_type full
_refine_ls_number_parameters 1569
_refine_ls_number_reflns 26119
_refine_ls_number_restraints 507
_refine_ls_restrained_S_all 1.042
_refine_ls_R_factor_all 0.0936
_refine_ls_R_factor_gt 0.0795
_refine_ls_shift/su_max 0.000
_refine_ls_shift/su_mean 0.000
_refine_ls_structure_factor_coef Fsqd
_refine_ls_weighting_details
;
 w=1/[\s^2^(Fo^2^)+(0.1841P)^2^+2.9911P]
 where P=(Fo^2^+2Fc^2^)/3
;
_refine_ls_weighting_scheme calc
_refine_ls_wR_factor_gt 0.2495
_refine_ls_wR_factor_ref 0.2724
_reflns_Friedel_coverage 0.000
_reflns_number_gt 19750
_reflns_number_total 26119
_reflns_threshold_expression 'I > 2\s(I)'
_cod_data_source_file ol500828k_si_002.cif
_cod_data_source_block mphecb6_sq_s
_cod_depositor_comments 'Adding full bibliography for 1514355.cif.'
_cod_database_code 1514355
_shelx_space_group_comment
;
The symmetry employed for this shelxl refinement is uniquely defined
by the following loop, which should always be used as a source of
symmetry information in preference to the above space-group names.
They are only intended as comments.
;
_shelx_estimated_absorpt_t_min 0.828
_shelx_estimated_absorpt_t_max 0.880
_shelxl_version_number 2013-2

loop_
_space_group_symop_operation_xyz
'x, y, z'
'-x+1/2, y+1/2, -z+1/2'
'-x, -y, -z'
'x-1/2, -y-1/2, z-1/2'

loop_
_atom_site_label
_atom_site_type_symbol
_atom_site_fract_x
_atom_site_fract_y
_atom_site_fract_z
_atom_site_U_iso_or_equiv
_atom_site_adp_type
_atom_site_occupancy
_atom_site_site_symmetry_order
_atom_site_calc_flag
_atom_site_refinement_flags_posn
_atom_site_refinement_flags_adp
_atom_site_refinement_flags_occupancy
_atom_site_disorder_assembly
_atom_site_disorder_group
O1 O 0.34312(8) 0.40217(10) 0.05785(5) 0.0583(4) Uani 1 1 d . . . . .
O2 O 0.27277(8) 0.34515(12) 0.24173(6) 0.0677(5) Uani 1 1 d . . . . .
O3 O 0.38704(7) 0.56913(10) 0.08849(5) 0.0534(4) Uani 1 1 d . . . . .
O4 O 0.30901(9) 0.50782(13) 0.26888(6) 0.0702(5) Uani 1 1 d . . . . .
O5 O 0.28923(10) 0.70756(12) 0.07536(7) 0.0718(5) Uani 1 1 d . . . . .
O6 O 0.21121(9) 0.64119(12) 0.25810(7) 0.0705(5) Uani 1 1 d . . . . .
O7 O 0.14409(12) 0.6676(2) 0.03323(8) 0.1102(11) Uani 1 1 d . . . . .
O8 O 0.07066(10) 0.61740(15) 0.21789(7) 0.0795(6) Uani 1 1 d . . . . .
O9 O 0.09694(11) 0.5038(2) -0.00248(8) 0.1078(11) Uani 1 1 d . . . . .
O10 O 0.03930(10) 0.45133(19) 0.18555(7) 0.0953(9) Uani 1 1 d . . . . .
O11 O 0.20065(11) 0.36591(15) 0.01175(7) 0.0863(7) Uani 1 1 d . . . . .
O12 O 0.13470(11) 0.31842(19) 0.19876(8) 0.1002(9) Uani 1 1 d . . . . .
N1 N 0.30740(10) 0.31798(13) 0.10180(7) 0.0605(6) Uani 1 1 d . . . . .
N2 N 0.37499(9) 0.38663(12) 0.12890(6) 0.0513(5) Uani 1 1 d . . . . .
N3 N 0.28066(10) 0.29450(14) 0.17513(7) 0.0633(6) Uani 1 1 d . . . . .
N4 N 0.34820(10) 0.36104(13) 0.20237(7) 0.0581(5) Uani 1 1 d . . . . .
N5 N 0.40587(8) 0.50281(11) 0.15030(6) 0.0497(5) Uani 1 1 d . . . . .
N6 N 0.38465(10) 0.61579(12) 0.15708(7) 0.0567(5) Uani 1 1 d . . . . .
N7 N 0.37629(9) 0.47906(12) 0.22309(7) 0.0549(5) Uani 1 1 d . . . . .
N8 N 0.35231(10) 0.59053(14) 0.22867(7) 0.0631(6) Uani 1 1 d . . . . .
N9 N 0.31338(10) 0.70393(13) 0.14850(7) 0.0624(6) Uani 1 1 d . . . . .
N10 N 0.23002(10) 0.73953(14) 0.12700(8) 0.0644(6) Uani 1 1 d . . . . .
N11 N 0.28292(10) 0.68198(13) 0.22101(7) 0.0608(6) Uani 1 1 d . . . . .
N12 N 0.19982(10) 0.71499(13) 0.19918(7) 0.0606(5) Uani 1 1 d . . . . .
N13 N 0.13746(12) 0.71719(18) 0.10066(8) 0.0796(8) Uani 1 1 d . . . . .
N14 N 0.07083(13) 0.6479(2) 0.07428(8) 0.0909(10) Uani 1 1 d . . . . .
N15 N 0.10559(11) 0.70069(17) 0.17345(8) 0.0729(7) Uani 1 1 d . . . . .
N16 N 0.03860(12) 0.6342(2) 0.14718(9) 0.0865(9) Uani 1 1 d . . . . .
N17 N 0.03666(13) 0.5353(2) 0.04807(9) 0.0897(10) Uani 1 1 d . . . . .
N18 N 0.06058(13) 0.4228(2) 0.04317(9) 0.0966(11) Uani 1 1 d . . . . .
N19 N 0.01742(11) 0.5143(2) 0.12376(9) 0.0838(9) Uani 1 1 d . . . . .
N20 N 0.03810(13) 0.4022(2) 0.11766(9) 0.0898(9) Uani 1 1 d . . . . .
N21 N 0.13116(13) 0.3344(2) 0.05446(9) 0.0945(10) Uani 1 1 d . . . . .
N22 N 0.21525(10) 0.29753(14) 0.07257(8) 0.0654(6) Uani 1 1 d . . . . .
N23 N 0.10333(13) 0.3091(2) 0.12715(9) 0.0913(10) Uani 1 1 d . . . . .
N24 N 0.18807(11) 0.27787(17) 0.14643(8) 0.0748(7) Uani 1 1 d . . . . .
C1 C 0.34158(11) 0.37235(15) 0.09288(8) 0.0555(6) Uani 1 1 d . . . . .
C2 C 0.29785(12) 0.33579(16) 0.20935(8) 0.0583(6) Uani 1 1 d . . . . .
C3 C 0.32118(12) 0.28735(15) 0.14384(9) 0.0596(6) Uani 1 1 d . . . . .
H3 H 0.3329 0.2371 0.1412 0.072 Uiso 1 1 calc R U . . .
C4 C 0.36866(11) 0.33409(14) 0.16274(8) 0.0542(6) Uani 1 1 d . . . . .
H4 H 0.4027 0.3060 0.1685 0.065 Uiso 1 1 calc R U . . .
C5 C 0.39153(10) 0.56285(14) 0.12808(8) 0.0496(5) Uani 1 1 d . . . . .
C6 C 0.34238(12) 0.52386(16) 0.24243(9) 0.0604(7) Uani 1 1 d . . . . .
C7 C 0.41445(10) 0.51525(14) 0.19647(8) 0.0509(5) Uani 1 1 d . . . . .
H7 H 0.4532 0.5068 0.2070 0.061 Uiso 1 1 calc R U . . .
C8 C 0.39783(12) 0.59349(15) 0.20133(8) 0.0563(6) Uani 1 1 d . . . . .
H8 H 0.4284 0.6220 0.2150 0.068 Uiso 1 1 calc R U . . .
C9 C 0.27820(13) 0.71596(15) 0.11322(9) 0.0620(7) Uani 1 1 d . . . . .
C10 C 0.22975(13) 0.67475(16) 0.22884(9) 0.0607(7) Uani 1 1 d . . . . .
C11 C 0.29212(12) 0.73272(15) 0.18746(9) 0.0592(6) Uani 1 1 d . . . . .
H11 H 0.3147 0.7732 0.1989 0.071 Uiso 1 1 calc R U . . .
C12 C 0.23412(12) 0.75656(16) 0.17303(9) 0.0608(6) Uani 1 1 d . . . . .
H12 H 0.2290 0.8082 0.1780 0.073 Uiso 1 1 calc R U . . .
C13 C 0.11940(16) 0.6763(3) 0.06606(11) 0.0900(12) Uani 1 1 d . . . . .
C14 C 0.07253(13) 0.6475(2) 0.18315(10) 0.0755(9) Uani 1 1 d . . . . .
C15 C 0.09473(14) 0.7289(2) 0.13011(10) 0.0819(10) Uani 1 1 d . . . . .
H15 H 0.0835 0.7796 0.1307 0.098 Uiso 1 1 calc R U . . .
C16 C 0.04771(15) 0.6809(3) 0.11177(11) 0.0875(11) Uani 1 1 d . . . . .
H16 H 0.0143 0.7089 0.1032 0.105 Uiso 1 1 calc R U . . .
C17 C 0.06835(15) 0.4881(3) 0.02688(11) 0.0963(14) Uani 1 1 d . . . . .
C18 C 0.03211(13) 0.4572(3) 0.14590(11) 0.0825(10) Uani 1 1 d . . . . .
C19 C 0.00341(14) 0.4993(2) 0.07873(10) 0.0801(10) Uani 1 1 d . . . . .
H19 H -0.0363 0.5066 0.0714 0.096 Uiso 1 1 calc R U . . .
C20 C 0.01937(15) 0.4223(3) 0.07411(11) 0.0854(11) Uani 1 1 d . . . . .
H20 H -0.0126 0.3931 0.0636 0.102 Uiso 1 1 calc R U . . .
C21 C 0.18335(15) 0.3361(2) 0.04346(10) 0.0762(9) Uani 1 1 d . . . . .
C22 C 0.14193(15) 0.3037(2) 0.16086(11) 0.0835(10) Uani 1 1 d . . . . .
C23 C 0.12356(15) 0.2822(2) 0.08738(12) 0.0862(10) Uani 1 1 d . . . . .
H23 H 0.1008 0.2420 0.0757 0.103 Uiso 1 1 calc R U . . .
C24 C 0.18196(14) 0.2577(2) 0.10092(10) 0.0725(8) Uani 1 1 d . . . . .
H24 H 0.1864 0.2058 0.0970 0.087 Uiso 1 1 calc R U . . .
C25 C 0.41946(10) 0.43723(14) 0.12865(8) 0.0498(5) Uani 1 1 d . . . . .
H25 H 0.4250 0.4490 0.0978 0.060 Uiso 1 1 calc R U . . .
C26 C 0.37907(12) 0.40488(15) 0.23354(8) 0.0560(6) Uani 1 1 d . . . . .
H26A H 0.3650 0.3976 0.2625 0.067 Uiso 1 1 calc R U . . .
H26B H 0.4177 0.3897 0.2350 0.067 Uiso 1 1 calc R U . . .
C27 C 0.37043(13) 0.68744(16) 0.14479(10) 0.0634(7) Uani 1 1 d . . . . .
H27A H 0.3797 0.6952 0.1145 0.076 Uiso 1 1 calc R U . . .
H27B H 0.3927 0.7203 0.1633 0.076 Uiso 1 1 calc R U . . .
C28 C 0.32732(14) 0.65118(18) 0.24813(9) 0.0670(8) Uani 1 1 d . . . . .
H28A H 0.3556 0.6876 0.2543 0.080 Uiso 1 1 calc R U . . .
H28B H 0.3132 0.6367 0.2760 0.080 Uiso 1 1 calc R U . . .
C29 C 0.18484(14) 0.76141(19) 0.09883(10) 0.0726(8) Uani 1 1 d . . . . .
H29A H 0.1964 0.7620 0.0688 0.087 Uiso 1 1 calc R U . . .
H29B H 0.1748 0.8102 0.1064 0.087 Uiso 1 1 calc R U . . .
C30 C 0.14369(12) 0.73309(19) 0.20519(10) 0.0679(7) Uani 1 1 d . . . . .
H30A H 0.1396 0.7849 0.2035 0.082 Uiso 1 1 calc R U . . .
H30B H 0.1344 0.7181 0.2345 0.082 Uiso 1 1 calc R U . . .
C31 C 0.03836(18) 0.6109(3) 0.04147(11) 0.0931(12) Uani 1 1 d . . . . .
H31A H 0.0531 0.6205 0.0130 0.112 Uiso 1 1 calc R U . . .
H31B H 0.0007 0.6295 0.0407 0.112 Uiso 1 1 calc R U . . .
C32 C -0.00049(15) 0.5776(3) 0.14538(12) 0.0905(12) Uani 1 1 d . . . . .
H32A H -0.0346 0.5945 0.1302 0.109 Uiso 1 1 calc R U . . .
H32B H -0.0090 0.5651 0.1753 0.109 Uiso 1 1 calc R U . . .
C33 C 0.08665(19) 0.3612(3) 0.02624(12) 0.1086(16) Uani 1 1 d . . . . .
H33A H 0.1007 0.3732 -0.0021 0.130 Uiso 1 1 calc R U . . .
H33B H 0.0591 0.3236 0.0214 0.130 Uiso 1 1 calc R U . . .
C34 C 0.04812(16) 0.3324(3) 0.13155(13) 0.0945(12) Uani 1 1 d . . . . .
H34A H 0.0231 0.3004 0.1147 0.113 Uiso 1 1 calc R U . . .
H34B H 0.0397 0.3284 0.1623 0.113 Uiso 1 1 calc R U . . .
C35 C 0.27207(13) 0.28439(17) 0.06862(9) 0.0636(7) Uani 1 1 d . . . . .
H35A H 0.2822 0.3012 0.0399 0.076 Uiso 1 1 calc R U . . .
H35B H 0.2784 0.2329 0.0698 0.076 Uiso 1 1 calc R U . . .
C36 C 0.23227(14) 0.2521(2) 0.17503(11) 0.0744(8) Uani 1 1 d . . . . .
H36A H 0.2199 0.2500 0.2048 0.089 Uiso 1 1 calc R U . . .
H36B H 0.2413 0.2034 0.1663 0.089 Uiso 1 1 calc R U . . .
C37 C 0.47171(10) 0.40321(14) 0.14725(8) 0.0527(6) Uani 1 1 d . . . . .
H37A H 0.4684 0.3942 0.1785 0.063 Uiso 1 1 calc R U . . .
H37B H 0.4765 0.3572 0.1329 0.063 Uiso 1 1 calc R U . . .
C38 C 0.52151(11) 0.44822(15) 0.14158(9) 0.0561(6) Uani 1 1 d . . . . .
H38A H 0.5247 0.4567 0.1103 0.067 Uiso 1 1 calc R U . A 1
H38B H 0.5161 0.4945 0.1555 0.067 Uiso 1 1 calc R U . A 1
C39A C 0.5737(4) 0.4173(8) 0.1599(6) 0.052(2) Uani 0.549(6) 1 d D U P B 1
C40A C 0.6205(3) 0.4161(5) 0.1364(2) 0.0697(17) Uani 0.549(6) 1 d D U P B 1
H40A H 0.6185 0.4337 0.1077 0.084 Uiso 0.549(6) 1 calc R U P B 1
C41A C 0.6694(4) 0.3902(5) 0.1537(3) 0.073(2) Uani 0.549(6) 1 d D U P B 1
H41A H 0.7005 0.3914 0.1371 0.087 Uiso 0.549(6) 1 calc R U P B 1
C42A C 0.6736(4) 0.3629(6) 0.1945(3) 0.069(2) Uani 0.549(6) 1 d D U P B 1
H42A H 0.7075 0.3459 0.2067 0.083 Uiso 0.549(6) 1 calc R U P B 1
C43A C 0.6275(2) 0.3607(3) 0.21742(19) 0.0676(15) Uani 0.549(6) 1 d D U P B 1
H43A H 0.6293 0.3412 0.2457 0.081 Uiso 0.549(6) 1 calc R U P B 1
C44A C 0.5783(2) 0.3869(3) 0.19961(17) 0.0595(13) Uani 0.549(6) 1 d D U P B 1
H44A H 0.5468 0.3834 0.2158 0.071 Uiso 0.549(6) 1 calc R U P B 1
C39B C 0.5745(5) 0.4092(12) 0.1569(7) 0.056(3) Uani 0.451(6) 1 d D U P B 2
C40B C 0.6236(3) 0.4446(4) 0.1518(3) 0.0569(16) Uani 0.451(6) 1 d D U P B 2
H40B H 0.6231 0.4906 0.1398 0.068 Uiso 0.451(6) 1 calc R U P B 2
C41B C 0.6729(4) 0.4130(5) 0.1642(3) 0.060(2) Uani 0.451(6) 1 d D U P B 2
H41B H 0.7064 0.4358 0.1591 0.072 Uiso 0.451(6) 1 calc R U P B 2
C42B C 0.6725(4) 0.3483(6) 0.1839(4) 0.064(3) Uani 0.451(6) 1 d D U P B 2
H42B H 0.7060 0.3257 0.1920 0.077 Uiso 0.451(6) 1 calc R U P B 2
C43B C 0.6240(3) 0.3151(4) 0.1923(3) 0.0708(18) Uani 0.451(6) 1 d D U P B 2
H43B H 0.6241 0.2714 0.2074 0.085 Uiso 0.451(6) 1 calc R U P B 2
C44B C 0.5748(2) 0.3472(4) 0.1781(2) 0.0612(16) Uani 0.451(6) 1 d D U P B 2
H44B H 0.5413 0.3250 0.1835 0.073 Uiso 0.451(6) 1 calc R U P B 2
O51 O 0.24068(10) 0.68098(18) -0.08166(9) 0.0975(9) Uani 1 1 d . . . . .
O52 O 0.48560(8) 0.61938(11) -0.04612(7) 0.0652(5) Uani 1 1 d . . . . .
O53 O 0.21736(9) 0.51861(15) -0.10816(7) 0.0823(7) Uani 1 1 d . . . . .
O54 O 0.46024(9) 0.43734(11) -0.07243(6) 0.0619(5) Uani 1 1 d . . . . .
O55 O 0.22650(11) 0.48578(15) -0.21708(9) 0.0902(7) Uani 1 1 d . . . . .
O56 O 0.46976(10) 0.39870(13) -0.18791(8) 0.0822(7) Uani 1 1 d . . . . .
O57 O 0.26011(9) 0.61589(14) -0.30030(9) 0.0857(7) Uani 1 1 d . . . . .
O58 O 0.50348(9) 0.54153(13) -0.26760(8) 0.0792(6) Uani 1 1 d . . . . .
O59 O 0.28475(10) 0.78362(19) -0.27451(10) 0.1112(11) Uani 1 1 d . . . . .
O60 O 0.52874(8) 0.71545(11) -0.23705(7) 0.0650(5) Uani 1 1 d . . . . .
O61 O 0.27537(13) 0.8148(2) -0.16663(10) 0.1235(12) Uani 1 1 d . . . . .
O62 O 0.52390(9) 0.76299(11) -0.12549(8) 0.0735(6) Uani 1 1 d . . . . .
N51 N 0.32321(14) 0.72814(19) -0.05931(11) 0.0901(9) Uani 1 1 d . . . . .
N52 N 0.30159(10) 0.62362(17) -0.03358(8) 0.0719(7) Uani 1 1 d . . . . .
N53 N 0.42039(11) 0.70628(14) -0.04342(9) 0.0698(7) Uani 1 1 d . . . . .
N54 N 0.39952(9) 0.59760(14) -0.02415(8) 0.0622(6) Uani 1 1 d . . . . .
N55 N 0.28505(10) 0.50355(16) -0.05365(8) 0.0676(7) Uani 1 1 d . . . . .
N56 N 0.27948(12) 0.42747(18) -0.10775(10) 0.0837(8) Uani 1 1 d . . . . .
N57 N 0.38219(9) 0.47626(14) -0.04318(7) 0.0608(6) Uani 1 1 d . . . . .
N58 N 0.37519(11) 0.39567(14) -0.09462(8) 0.0706(7) Uani 1 1 d . . . . .
N59 N 0.28640(13) 0.40527(16) -0.18370(10) 0.0812(8) Uani 1 1 d . . . . .
N60 N 0.30004(12) 0.43959(15) -0.25023(10) 0.0786(8) Uani 1 1 d . . . . .
N61 N 0.38199(13) 0.37275(15) -0.17178(9) 0.0778(8) Uani 1 1 d . . . . .
N62 N 0.39581(12) 0.41102(14) -0.23744(9) 0.0746(7) Uani 1 1 d . . . . .
N63 N 0.32358(11) 0.52773(15) -0.30265(10) 0.0768(7) Uani 1 1 d . . . . .
N64 N 0.34500(11) 0.63293(17) -0.32684(12) 0.0854(9) Uani 1 1 d . . . . .
N65 N 0.41986(12) 0.49675(16) -0.29141(11) 0.0846(9) Uani 1 1 d . . . . .
N66 N 0.44046(10) 0.60593(16) -0.30981(9) 0.0724(7) Uani 1 1 d . . . . .
N67 N 0.36391(11) 0.75404(15) -0.30638(11) 0.0766(8) Uani 1 1 d . . . . .
N68 N 0.36829(14) 0.8335(2) -0.25451(11) 0.0969(11) Uani 1 1 d . . . . .
N69 N 0.46115(10) 0.72694(15) -0.29196(8) 0.0657(6) Uani 1 1 d . . . . .
N70 N 0.46437(11) 0.80385(15) -0.23773(10) 0.0721(7) Uani 1 1 d . . . . .
N71 N 0.36242(17) 0.8528(3) -0.17859(12) 0.1152(14) Uani 1 1 d . . . . .
N72 N 0.34520(15) 0.8155(2) -0.11281(11) 0.0945(10) Uani 1 1 d . . . . .
N73 N 0.45934(13) 0.83174(16) -0.16247(11) 0.0843(8) Uani 1 1 d . . . . .
N74 N 0.44309(13) 0.79350(16) -0.09707(10) 0.0811(8) Uani 1 1 d . . . . .
C51 C 0.28483(14) 0.6780(2) -0.06058(12) 0.0818(10) Uani 1 1 d . . . . .
C52 C 0.43987(12) 0.63852(16) -0.03851(9) 0.0617(7) Uani 1 1 d . . . . .
C53 C 0.36742(14) 0.7138(2) -0.02702(12) 0.0784(9) Uani 1 1 d . . . . .
H53 H 0.3678 0.7490 -0.0029 0.094 Uiso 1 1 calc R U . . .
C54 C 0.35345(12) 0.63900(19) -0.01091(10) 0.0687(8) Uani 1 1 d . . . . .
H54 H 0.3507 0.6379 0.0212 0.082 Uiso 1 1 calc R U . . .
C55 C 0.25724(13) 0.4868(2) -0.09185(11) 0.0733(9) Uani 1 1 d . . . . .
C56 C 0.41107(12) 0.43661(15) -0.07000(8) 0.0586(6) Uani 1 1 d . . . . .
C57 C 0.32639(12) 0.45167(19) -0.04172(10) 0.0675(8) Uani 1 1 d . . . . .
H57 H 0.3199 0.4294 -0.0132 0.081 Uiso 1 1 calc R U . . .
C58 C 0.32167(15) 0.3972(2) -0.07883(12) 0.0817(10) Uani 1 1 d . . . . .
H58 H 0.3108 0.3498 -0.0682 0.098 Uiso 1 1 calc R U . . .
C59 C 0.26740(16) 0.44777(19) -0.21700(13) 0.0801(10) Uani 1 1 d . . . . .
C60 C 0.42078(16) 0.39456(17) -0.19744(12) 0.0735(9) Uani 1 1 d . . . . .
C61 C 0.32979(16) 0.36077(18) -0.19578(11) 0.0787(10) Uani 1 1 d . . . . .
H61 H 0.3191 0.3099 -0.1955 0.094 Uiso 1 1 calc R U . . .
C62 C 0.34087(15) 0.38567(18) -0.24162(11) 0.0768(9) Uani 1 1 d . . . . .
H62 H 0.3368 0.3463 -0.2630 0.092 Uiso 1 1 calc R U . . .
C63 C 0.30493(14) 0.5939(2) -0.30856(12) 0.0776(9) Uani 1 1 d . . . . .
C64 C 0.45873(13) 0.54710(19) -0.28719(11) 0.0732(8) Uani 1 1 d . . . . .
C65 C 0.37510(15) 0.5167(2) -0.32128(12) 0.0809(9) Uani 1 1 d . . . . .
H65 H 0.3714 0.4834 -0.3463 0.097 Uiso 1 1 calc R U . . .
C66 C 0.39121(14) 0.5919(2) -0.33614(12) 0.0800(9) Uani 1 1 d . . . . .
H66 H 0.3979 0.5930 -0.3677 0.096 Uiso 1 1 calc R U . . .
C67 C 0.33423(15) 0.7889(2) -0.27797(14) 0.0905(12) Uani 1 1 d . . . . .
C68 C 0.48868(12) 0.74579(17) -0.25366(10) 0.0657(7) Uani 1 1 d . . . . .
C69 C 0.41948(12) 0.77785(18) -0.30554(11) 0.0686(8) Uani 1 1 d . . . . .
H69 H 0.4277 0.7999 -0.3337 0.082 Uiso 1 1 calc R U . . .
C70 C 0.42277(14) 0.8322(2) -0.26921(12) 0.0809(10) Uani 1 1 d . . . . .
H70 H 0.4336 0.8796 -0.2801 0.097 Uiso 1 1 calc R U . . .
C71 C 0.3237(2) 0.8267(3) -0.15398(15) 0.1135(18) Uani 1 1 d . . . . .
C72 C 0.47938(15) 0.79248(17) -0.12807(12) 0.0751(8) Uani 1 1 d . . . . .
C73 C 0.4107(2) 0.8706(2) -0.15289(14) 0.0992(13) Uani 1 1 d . . . . .
H73 H 0.4174 0.9226 -0.1531 0.119 Uiso 1 1 calc R U . . .
C74 C 0.39890(19) 0.8443(2) -0.10664(14) 0.0934(12) Uani 1 1 d . . . . .
H74 H 0.4001 0.8839 -0.0853 0.112 Uiso 1 1 calc R U . . .
C75 C 0.26855(12) 0.5634(2) -0.02693(10) 0.0792(10) Uani 1 1 d . . . . .
H75 H 0.2308 0.5764 -0.0380 0.095 Uiso 1 1 calc R U . C 1
C76 C 0.40844(11) 0.52452(16) -0.01190(9) 0.0589(6) Uani 1 1 d . . . . .
H76A H 0.3940 0.5163 0.0168 0.071 Uiso 1 1 calc R U . . .
H76B H 0.4481 0.5149 -0.0095 0.071 Uiso 1 1 calc R U . . .
C77 C 0.25620(16) 0.3922(2) -0.14609(13) 0.0888(11) Uani 1 1 d . . . . .
H77A H 0.2552 0.3408 -0.1406 0.107 Uiso 1 1 calc R U . . .
H77B H 0.2182 0.4084 -0.1519 0.107 Uiso 1 1 calc R U . . .
C78 C 0.39306(19) 0.3475(2) -0.12783(11) 0.0882(11) Uani 1 1 d . . . . .
H78A H 0.4327 0.3395 -0.1229 0.106 Uiso 1 1 calc R U . . .
H78B H 0.3746 0.3015 -0.1247 0.106 Uiso 1 1 calc R U . . .
C79 C 0.28764(15) 0.4694(2) -0.29258(12) 0.0820(10) Uani 1 1 d . . . . .
H79A H 0.2495 0.4864 -0.2943 0.098 Uiso 1 1 calc R U . . .
H79B H 0.2906 0.4320 -0.3146 0.098 Uiso 1 1 calc R U . . .
C80 C 0.42737(17) 0.42588(19) -0.27455(13) 0.0829(10) Uani 1 1 d . . . . .
H80A H 0.4665 0.4187 -0.2662 0.099 Uiso 1 1 calc R U . . .
H80B H 0.4170 0.3918 -0.2978 0.099 Uiso 1 1 calc R U . . .
C81 C 0.33906(14) 0.7062(2) -0.33856(15) 0.0879(11) Uani 1 1 d . . . . .
H81A H 0.2998 0.7174 -0.3428 0.105 Uiso 1 1 calc R U . . .
H81B H 0.3558 0.7141 -0.3664 0.105 Uiso 1 1 calc R U . . .
C82 C 0.47485(12) 0.66660(19) -0.31602(11) 0.0695(8) Uani 1 1 d . . . . .
H82A H 0.5131 0.6535 -0.3079 0.083 Uiso 1 1 calc R U . . .
H82B H 0.4727 0.6790 -0.3471 0.083 Uiso 1 1 calc R U . . .
C83 C 0.3495(2) 0.8792(4) -0.22158(15) 0.132(2) Uani 1 1 d . . . . .
H83A H 0.3096 0.8849 -0.2260 0.158 Uiso 1 1 calc R U . . .
H83B H 0.3663 0.9263 -0.2244 0.158 Uiso 1 1 calc R U . . .
C84 C 0.48761(16) 0.84176(19) -0.20135(13) 0.0802(9) Uani 1 1 d . . . . .
H84A H 0.4877 0.8926 -0.2084 0.096 Uiso 1 1 calc R U . . .
H84B H 0.5260 0.8267 -0.1959 0.096 Uiso 1 1 calc R U . . .
C85 C 0.31386(19) 0.7996(3) -0.07703(15) 0.0999(13) Uani 1 1 d . . . . .
H85A H 0.2748 0.8046 -0.0861 0.120 Uiso 1 1 calc R U . . .
H85B H 0.3225 0.8344 -0.0538 0.120 Uiso 1 1 calc R U . . .
C86 C 0.45505(16) 0.76559(19) -0.05385(12) 0.0818(9) Uani 1 1 d . . . . .
H86A H 0.4505 0.8037 -0.0325 0.098 Uiso 1 1 calc R U . . .
H86B H 0.4936 0.7503 -0.0512 0.098 Uiso 1 1 calc R U . . .
C87A C 0.2682(2) 0.5645(4) 0.02239(16) 0.0585(12) Uani 0.565(4) 1 d D U P D 1
H87A H 0.2921 0.5254 0.0329 0.070 Uiso 0.565(4) 1 calc R U P D 1
H87B H 0.2867 0.6086 0.0319 0.070 Uiso 0.565(4) 1 calc R U P D 1
C88A C 0.2258(2) 0.5603(4) 0.04312(18) 0.0720(15) Uani 0.565(4) 1 d D U P D 1
H88A H 0.1998 0.5323 0.0245 0.086 Uiso 0.565(4) 1 calc R U P D 1
H88B H 0.2108 0.6088 0.0431 0.086 Uiso 0.565(4) 1 calc R U P D 1
C89A C 0.2196(3) 0.5329(4) 0.0886(2) 0.0592(18) Uani 0.565(4) 1 d D U P D 1
C90A C 0.1700(2) 0.5377(4) 0.10806(17) 0.0692(14) Uani 0.565(4) 1 d D U P D 1
H90A H 0.1387 0.5530 0.0911 0.083 Uiso 0.565(4) 1 calc R U P D 1
C91A C 0.1647(2) 0.5211(4) 0.15088(17) 0.0643(13) Uani 0.565(4) 1 d D U P D 1
H91A H 0.1310 0.5283 0.1637 0.077 Uiso 0.565(4) 1 calc R U P D 1
C92A C 0.2089(4) 0.4938(11) 0.1750(3) 0.059(2) Uani 0.565(4) 1 d D U P D 1
H92A H 0.2057 0.4806 0.2043 0.071 Uiso 0.565(4) 1 calc R U P D 1
C93A C 0.2578(2) 0.4862(3) 0.15600(15) 0.0584(12) Uani 0.565(4) 1 d D U P D 1
H93A H 0.2888 0.4695 0.1727 0.070 Uiso 0.565(4) 1 calc R U P D 1
C94A C 0.2622(2) 0.5025(4) 0.11318(17) 0.0562(12) Uani 0.565(4) 1 d D U P D 1
H94A H 0.2954 0.4927 0.1001 0.067 Uiso 0.565(4) 1 calc R U P D 1
C87B C 0.2659(2) 0.5225(4) 0.01799(19) 0.0473(13) Uani 0.435(4) 1 d D U P D 2
H87C H 0.2823 0.4755 0.0137 0.057 Uiso 0.435(4) 1 calc R U P D 2
H87D H 0.2908 0.5478 0.0390 0.057 Uiso 0.435(4) 1 calc R U P D 2
C88B C 0.2253(2) 0.5128(4) 0.03524(18) 0.0490(13) Uani 0.435(4) 1 d D U P D 2
H88C H 0.2109 0.4671 0.0241 0.059 Uiso 0.435(4) 1 calc R U P D 2
H88D H 0.1995 0.5493 0.0238 0.059 Uiso 0.435(4) 1 calc R U P D 2
C89B C 0.2195(4) 0.5109(6) 0.0837(3) 0.054(2) Uani 0.435(4) 1 d D U P D 2
C90B C 0.1769(3) 0.4734(4) 0.1004(2) 0.0683(16) Uani 0.435(4) 1 d D U P D 2
H90B H 0.1516 0.4500 0.0810 0.082 Uiso 0.435(4) 1 calc R U P D 2
C91B C 0.1703(3) 0.4692(6) 0.1435(2) 0.0753(18) Uani 0.435(4) 1 d D U P D 2
H91B H 0.1409 0.4429 0.1537 0.090 Uiso 0.435(4) 1 calc R U P D 2
C92B C 0.2062(5) 0.5031(15) 0.1725(4) 0.063(3) Uani 0.435(4) 1 d D U P D 2
H92B H 0.2009 0.5019 0.2026 0.076 Uiso 0.435(4) 1 calc R U P D 2
C93B C 0.2500(3) 0.5385(5) 0.1572(2) 0.0666(16) Uani 0.435(4) 1 d D U P D 2
H93B H 0.2761 0.5603 0.1768 0.080 Uiso 0.435(4) 1 calc R U P D 2
C94B C 0.2558(3) 0.5423(5) 0.1127(2) 0.0599(16) Uani 0.435(4) 1 d D U P D 2
H94B H 0.2858 0.5674 0.1023 0.072 Uiso 0.435(4) 1 calc R U P D 2

loop_
_atom_site_aniso_label
_atom_site_aniso_U_11
_atom_site_aniso_U_22
_atom_site_aniso_U_33
_atom_site_aniso_U_23
_atom_site_aniso_U_13
_atom_site_aniso_U_12
O1 0.0697(11) 0.0637(11) 0.0404(9) 0.0057(8) -0.0045(7) -0.0041(9)
O2 0.0693(12) 0.0819(14) 0.0519(10) 0.0156(10) 0.0033(9) 0.0011(10)
O3 0.0562(10) 0.0568(10) 0.0468(9) 0.0048(7) -0.0008(7) 0.0040(8)
O4 0.0726(12) 0.0856(15) 0.0537(11) 0.0038(10) 0.0137(9) 0.0084(11)
O5 0.0940(15) 0.0650(12) 0.0569(11) -0.0015(9) 0.0076(10) 0.0129(11)
O6 0.0827(14) 0.0748(13) 0.0541(11) -0.0044(10) 0.0048(9) 0.0038(11)
O7 0.1030(19) 0.178(3) 0.0500(13) -0.0193(15) 0.0052(12) -0.034(2)
O8 0.0781(14) 0.1077(18) 0.0530(12) -0.0165(12) 0.0063(9) -0.0053(12)
O9 0.0739(15) 0.200(3) 0.0483(12) 0.0102(15) -0.0081(11) 0.0137(17)
O10 0.0705(14) 0.163(3) 0.0518(12) -0.0035(14) -0.0035(10) -0.0111(15)
O11 0.1042(18) 0.0985(18) 0.0552(12) 0.0102(12) -0.0043(11) 0.0157(14)
O12 0.0883(17) 0.155(3) 0.0567(13) 0.0158(15) -0.0021(11) -0.0009(17)
N1 0.0712(14) 0.0618(14) 0.0472(11) 0.0045(10) -0.0088(10) -0.0116(11)
N2 0.0580(12) 0.0519(12) 0.0430(10) 0.0038(9) -0.0052(8) 0.0011(9)
N3 0.0681(14) 0.0701(15) 0.0508(12) 0.0134(11) -0.0041(10) -0.0125(11)
N4 0.0635(13) 0.0623(13) 0.0480(11) 0.0034(10) 0.0004(9) -0.0028(10)
N5 0.0535(11) 0.0539(12) 0.0410(10) 0.0002(8) -0.0021(8) 0.0054(9)
N6 0.0685(14) 0.0510(12) 0.0505(11) 0.0017(9) 0.0036(9) 0.0089(10)
N7 0.0594(12) 0.0598(13) 0.0456(11) 0.0018(9) 0.0055(9) 0.0050(10)
N8 0.0727(15) 0.0650(15) 0.0524(12) 0.0012(11) 0.0115(10) 0.0165(11)
N9 0.0737(15) 0.0604(14) 0.0533(12) -0.0007(10) 0.0037(10) 0.0173(11)
N10 0.0722(15) 0.0672(15) 0.0526(12) -0.0064(11) -0.0056(10) 0.0076(12)
N11 0.0673(14) 0.0621(14) 0.0526(12) -0.0041(10) -0.0006(10) 0.0116(11)
N12 0.0632(13) 0.0618(14) 0.0562(12) -0.0112(10) -0.0004(10) 0.0054(10)
N13 0.0745(17) 0.112(2) 0.0511(13) -0.0087(14) -0.0056(11) -0.0066(15)
N14 0.0783(18) 0.146(3) 0.0472(13) -0.0180(16) -0.0061(12) -0.0166(18)
N15 0.0700(15) 0.098(2) 0.0496(13) -0.0132(13) -0.0020(11) -0.0003(14)
N16 0.0713(17) 0.131(3) 0.0566(15) -0.0171(16) -0.0003(12) -0.0147(17)
N17 0.0744(18) 0.142(3) 0.0505(14) -0.0118(16) -0.0120(12) -0.0056(18)
N18 0.085(2) 0.153(3) 0.0507(15) 0.0073(18) -0.0082(13) 0.034(2)
N19 0.0651(16) 0.130(3) 0.0551(14) -0.0128(16) -0.0100(12) -0.0060(16)
N20 0.0808(19) 0.130(3) 0.0571(15) -0.0009(17) -0.0069(13) 0.0032(18)
N21 0.0714(18) 0.151(3) 0.0595(15) 0.0152(17) -0.0082(13) 0.0242(18)
N22 0.0678(15) 0.0681(15) 0.0590(13) 0.0052(11) -0.0061(11) -0.0026(11)
N23 0.0755(18) 0.140(3) 0.0568(15) 0.0075(16) -0.0062(12) -0.0028(18)
N24 0.0678(16) 0.098(2) 0.0577(14) 0.0112(13) -0.0088(11) -0.0120(14)
C1 0.0628(15) 0.0535(14) 0.0494(14) -0.0004(11) -0.0025(11) 0.0003(11)
C2 0.0631(16) 0.0650(17) 0.0463(13) 0.0141(12) -0.0006(11) 0.0006(12)
C3 0.0704(17) 0.0522(15) 0.0553(14) 0.0090(12) -0.0042(12) 0.0002(12)
C4 0.0642(15) 0.0538(14) 0.0442(12) 0.0052(11) 0.0001(10) 0.0027(11)
C5 0.0514(13) 0.0511(14) 0.0462(13) 0.0000(10) 0.0007(10) 0.0016(10)
C6 0.0664(16) 0.0681(18) 0.0462(13) 0.0002(12) -0.0005(12) 0.0082(13)
C7 0.0538(14) 0.0560(14) 0.0422(12) -0.0025(10) -0.0025(10) 0.0040(11)
C8 0.0644(15) 0.0581(15) 0.0459(13) -0.0021(11) -0.0017(11) 0.0053(12)
C9 0.0789(19) 0.0496(15) 0.0572(16) -0.0047(12) 0.0011(13) 0.0078(13)
C10 0.0729(18) 0.0581(16) 0.0505(14) -0.0122(12) -0.0019(12) 0.0065(13)
C11 0.0664(16) 0.0560(15) 0.0545(14) -0.0063(12) -0.0018(12) 0.0072(12)
C12 0.0717(17) 0.0545(15) 0.0554(15) -0.0099(12) -0.0024(12) 0.0086(13)
C13 0.080(2) 0.137(4) 0.0521(17) -0.0156(19) -0.0036(15) -0.018(2)
C14 0.0626(18) 0.107(3) 0.0567(17) -0.0188(17) 0.0034(13) -0.0009(17)
C15 0.074(2) 0.112(3) 0.0580(17) -0.0074(17) -0.0054(14) 0.0085(19)
C16 0.069(2) 0.129(3) 0.0633(19) -0.010(2) -0.0070(15) 0.001(2)
C17 0.0638(19) 0.180(5) 0.0428(16) 0.001(2) -0.0157(14) 0.017(2)
C18 0.0565(17) 0.131(3) 0.0593(18) -0.009(2) -0.0034(13) -0.0071(18)
C19 0.0622(18) 0.124(3) 0.0526(16) -0.0106(17) -0.0114(13) -0.0063(18)
C20 0.071(2) 0.125(3) 0.0583(17) -0.0048(19) -0.0131(14) 0.009(2)
C21 0.088(2) 0.084(2) 0.0547(17) 0.0027(15) -0.0136(15) 0.0078(17)
C22 0.071(2) 0.115(3) 0.0636(19) 0.0155(19) -0.0035(15) -0.0062(19)
C23 0.075(2) 0.110(3) 0.072(2) 0.0011(19) -0.0091(16) -0.0038(19)
C24 0.0764(19) 0.080(2) 0.0598(16) 0.0060(15) -0.0061(14) -0.0164(16)
C25 0.0540(13) 0.0510(13) 0.0444(12) 0.0014(10) 0.0022(10) 0.0043(10)
C26 0.0632(15) 0.0605(16) 0.0439(12) 0.0049(11) -0.0009(10) 0.0009(12)
C27 0.0719(18) 0.0542(15) 0.0648(16) 0.0034(13) 0.0102(13) 0.0095(13)
C28 0.0792(19) 0.0719(19) 0.0493(14) -0.0071(13) -0.0026(12) 0.0240(15)
C29 0.079(2) 0.079(2) 0.0583(16) -0.0006(15) -0.0027(14) 0.0090(16)
C30 0.0666(17) 0.080(2) 0.0563(15) -0.0169(14) -0.0021(12) 0.0062(14)
C31 0.092(3) 0.130(4) 0.0539(17) 0.000(2) -0.0222(16) -0.021(2)
C32 0.0650(19) 0.141(4) 0.0657(19) -0.021(2) 0.0051(15) -0.009(2)
C33 0.097(3) 0.170(5) 0.0562(19) 0.000(2) -0.0136(17) 0.049(3)
C34 0.072(2) 0.140(4) 0.071(2) 0.008(2) 0.0024(16) 0.007(2)
C35 0.0750(18) 0.0618(17) 0.0527(14) -0.0036(12) -0.0062(12) -0.0071(13)
C36 0.0730(19) 0.078(2) 0.0702(18) 0.0224(16) -0.0108(14) -0.0178(16)
C37 0.0572(14) 0.0540(14) 0.0468(12) 0.0035(11) 0.0025(10) 0.0064(11)
C38 0.0570(15) 0.0567(15) 0.0546(14) 0.0042(12) 0.0030(11) 0.0035(11)
C39A 0.057(3) 0.047(4) 0.051(4) -0.003(3) 0.002(3) 0.006(3)
C40A 0.063(3) 0.085(4) 0.061(3) 0.014(3) 0.006(3) 0.005(3)
C41A 0.058(3) 0.092(5) 0.068(4) 0.013(4) 0.004(3) 0.007(4)
C42A 0.055(3) 0.076(5) 0.073(4) 0.014(4) -0.009(3) -0.002(3)
C43A 0.063(3) 0.077(3) 0.061(3) 0.017(3) -0.006(2) -0.003(2)
C44A 0.060(2) 0.068(3) 0.051(2) 0.009(2) -0.0011(19) -0.002(2)
C39B 0.053(4) 0.067(6) 0.046(4) 0.008(5) -0.001(4) 0.000(4)
C40B 0.057(3) 0.055(4) 0.058(4) 0.010(3) -0.005(3) -0.002(3)
C41B 0.055(3) 0.063(4) 0.063(4) 0.001(3) -0.007(3) -0.005(3)
C42B 0.052(3) 0.074(5) 0.067(5) 0.011(4) -0.001(3) 0.008(3)
C43B 0.060(3) 0.074(4) 0.078(4) 0.025(3) 0.003(3) 0.009(3)
C44B 0.052(3) 0.063(4) 0.069(4) 0.019(3) 0.007(3) 0.006(3)
O51 0.0673(14) 0.140(2) 0.0823(16) 0.0123(15) -0.0172(12) 0.0342(15)
O52 0.0617(12) 0.0690(12) 0.0638(11) -0.0048(9) -0.0065(9) 0.0098(9)
O53 0.0607(12) 0.119(2) 0.0645(12) 0.0155(12) -0.0204(10) -0.0009(12)
O54 0.0694(13) 0.0616(11) 0.0542(10) 0.0014(8) -0.0008(8) 0.0020(9)
O55 0.0750(15) 0.0942(18) 0.0968(18) 0.0059(14) -0.0333(13) -0.0118(13)
O56 0.0888(16) 0.0682(13) 0.0854(15) -0.0225(11) -0.0295(12) 0.0142(11)
O57 0.0575(13) 0.0846(16) 0.1124(19) 0.0303(14) -0.0165(12) -0.0079(11)
O58 0.0665(13) 0.0796(15) 0.0884(15) 0.0084(12) -0.0202(11) 0.0047(11)
O59 0.0597(14) 0.151(3) 0.123(2) 0.072(2) 0.0116(13) 0.0332(15)
O60 0.0544(11) 0.0699(12) 0.0704(12) 0.0136(10) 0.0005(9) 0.0047(9)
O61 0.092(2) 0.174(3) 0.102(2) 0.000(2) -0.0100(16) 0.071(2)
O62 0.0728(13) 0.0543(11) 0.0912(15) -0.0016(10) -0.0137(11) 0.0042(10)
N51 0.082(2) 0.089(2) 0.096(2) -0.0054(17) -0.0229(16) 0.0385(17)
N52 0.0569(14) 0.096(2) 0.0603(14) -0.0109(13) -0.0160(11) 0.0224(13)
N53 0.0704(15) 0.0659(15) 0.0714(15) -0.0061(12) -0.0092(12) 0.0171(12)
N54 0.0549(13) 0.0692(15) 0.0613(13) -0.0087(11) -0.0055(10) 0.0132(11)
N55 0.0537(13) 0.0923(19) 0.0546(13) 0.0192(12) -0.0146(10) -0.0077(12)
N56 0.0762(17) 0.088(2) 0.0811(18) 0.0032(15) -0.0395(14) -0.0099(15)
N57 0.0541(12) 0.0744(15) 0.0526(12) -0.0017(11) -0.0088(9) -0.0051(11)
N58 0.0785(17) 0.0662(15) 0.0635(14) -0.0034(12) -0.0246(12) -0.0004(12)
N59 0.0826(18) 0.0766(18) 0.0795(18) 0.0059(14) -0.0351(15) -0.0177(15)
N60 0.0793(18) 0.0700(17) 0.0822(18) 0.0082(14) -0.0296(15) -0.0159(13)
N61 0.0880(19) 0.0715(17) 0.0694(16) -0.0137(13) -0.0339(15) 0.0065(14)
N62 0.0826(17) 0.0602(15) 0.0772(17) -0.0037(12) -0.0264(14) -0.0035(13)
N63 0.0692(16) 0.0688(16) 0.0887(18) 0.0120(14) -0.0264(13) -0.0108(13)
N64 0.0561(15) 0.0818(19) 0.116(2) 0.0344(17) -0.0113(14) -0.0031(13)
N65 0.0779(18) 0.0686(17) 0.103(2) 0.0121(15) -0.0347(15) -0.0007(14)
N66 0.0572(14) 0.0806(17) 0.0775(16) 0.0156(14) -0.0107(11) 0.0002(12)
N67 0.0559(14) 0.0688(16) 0.106(2) 0.0302(15) 0.0095(14) 0.0031(12)
N68 0.079(2) 0.123(3) 0.088(2) 0.022(2) 0.0035(16) 0.044(2)
N69 0.0576(13) 0.0753(16) 0.0636(14) 0.0185(12) -0.0019(10) 0.0071(11)
N70 0.0668(15) 0.0637(15) 0.0848(17) 0.0119(13) -0.0038(13) 0.0071(12)
N71 0.106(3) 0.156(4) 0.084(2) 0.020(2) 0.008(2) 0.072(3)
N72 0.093(2) 0.102(2) 0.088(2) 0.0046(18) 0.0001(17) 0.0412(19)
N73 0.093(2) 0.0709(17) 0.0879(19) 0.0060(15) -0.0035(15) 0.0299(15)
N74 0.0889(19) 0.0691(17) 0.0839(18) 0.0046(14) -0.0058(15) 0.0269(14)
C51 0.0635(19) 0.107(3) 0.074(2) -0.0094(19) -0.0092(15) 0.0261(19)
C52 0.0608(17) 0.0657(17) 0.0568(15) -0.0080(13) -0.0109(12) 0.0136(13)
C53 0.074(2) 0.080(2) 0.079(2) -0.0168(17) -0.0107(16) 0.0262(16)
C54 0.0576(16) 0.088(2) 0.0592(16) -0.0120(15) -0.0101(12) 0.0230(15)
C55 0.0567(16) 0.095(2) 0.0650(17) 0.0216(17) -0.0198(13) -0.0165(16)
C56 0.0686(18) 0.0587(16) 0.0469(13) 0.0055(11) -0.0083(11) -0.0030(13)
C57 0.0585(16) 0.087(2) 0.0549(15) 0.0177(14) -0.0150(12) -0.0088(14)
C58 0.084(2) 0.078(2) 0.079(2) 0.0176(17) -0.0349(17) -0.0201(17)
C59 0.076(2) 0.070(2) 0.090(2) -0.0007(17) -0.0332(19) -0.0172(17)
C60 0.086(2) 0.0545(17) 0.076(2) -0.0162(15) -0.0264(18) 0.0072(15)
C61 0.099(2) 0.0613(18) 0.0712(19) -0.0048(15) -0.0358(17) -0.0102(17)
C62 0.094(2) 0.0599(17) 0.0720(19) -0.0009(14) -0.0316(17) -0.0108(16)
C63 0.0609(19) 0.077(2) 0.092(2) 0.0212(18) -0.0198(16) -0.0099(15)
C64 0.0651(18) 0.074(2) 0.078(2) 0.0067(16) -0.0144(15) 0.0033(15)
C65 0.076(2) 0.078(2) 0.085(2) 0.0072(17) -0.0280(17) -0.0009(16)
C66 0.0632(18) 0.091(2) 0.083(2) 0.0158(18) -0.0176(15) 0.0016(16)
C67 0.066(2) 0.106(3) 0.099(3) 0.052(2) 0.0034(19) 0.021(2)
C68 0.0578(16) 0.0670(18) 0.0726(18) 0.0183(14) 0.0057(13) 0.0011(13)
C69 0.0571(16) 0.0735(19) 0.0749(18) 0.0273(16) 0.0002(13) 0.0012(13)
C70 0.075(2) 0.076(2) 0.091(2) 0.0291(18) -0.0007(17) 0.0158(16)
C71 0.120(4) 0.133(4) 0.086(3) -0.002(3) -0.006(3) 0.080(3)
C72 0.085(2) 0.0530(17) 0.086(2) -0.0037(15) -0.0043(17) 0.0133(15)
C73 0.122(3) 0.085(3) 0.090(3) 0.008(2) 0.004(2) 0.049(2)
C74 0.110(3) 0.075(2) 0.095(3) -0.0006(19) -0.001(2) 0.040(2)
C75 0.0478(15) 0.138(3) 0.0506(15) 0.0081(18) -0.0038(11) 0.0113(18)
C76 0.0538(14) 0.0725(18) 0.0488(13) -0.0037(12) -0.0097(10) 0.0071(12)
C77 0.082(2) 0.095(3) 0.084(2) 0.001(2) -0.0314(18) -0.026(2)
C78 0.120(3) 0.067(2) 0.072(2) -0.0120(16) -0.040(2) 0.0143(19)
C79 0.079(2) 0.077(2) 0.085(2) 0.0171(17) -0.0342(17) -0.0220(17)
C80 0.092(2) 0.0636(19) 0.090(2) -0.0002(17) -0.0235(19) 0.0014(17)
C81 0.0577(18) 0.088(2) 0.115(3) 0.040(2) -0.0160(18) -0.0025(16)
C82 0.0546(15) 0.086(2) 0.0684(17) 0.0155(16) 0.0048(13) 0.0028(14)
C83 0.135(4) 0.164(5) 0.095(3) 0.019(3) -0.004(3) 0.096(4)
C84 0.085(2) 0.0620(19) 0.092(2) 0.0081(17) -0.0046(18) 0.0106(16)
C85 0.098(3) 0.101(3) 0.100(3) 0.004(2) -0.007(2) 0.050(2)
C86 0.090(2) 0.0647(19) 0.088(2) -0.0091(17) -0.0153(18) 0.0106(17)
C87A 0.054(3) 0.071(4) 0.050(2) -0.003(3) -0.0050(18) 0.007(3)
C88A 0.061(3) 0.096(4) 0.059(3) 0.011(3) 0.003(2) 0.018(3)
C89A 0.049(3) 0.073(4) 0.055(3) 0.009(3) 0.000(2) 0.007(3)
C90A 0.049(2) 0.096(4) 0.062(3) 0.015(3) -0.0014(19) 0.014(2)
C91A 0.051(2) 0.078(3) 0.064(3) 0.007(3) 0.007(2) 0.010(2)
C92A 0.059(3) 0.066(5) 0.053(3) 0.007(3) 0.002(3) 0.006(3)
C93A 0.053(2) 0.069(3) 0.053(2) 0.004(2) -0.0037(18) 0.007(2)
C94A 0.047(2) 0.065(3) 0.057(2) 0.004(2) 0.0029(18) 0.009(2)
C87B 0.045(3) 0.053(3) 0.043(3) 0.005(3) -0.005(2) 0.009(3)
C88B 0.046(3) 0.055(3) 0.045(3) -0.003(2) -0.003(2) 0.003(3)
C89B 0.045(3) 0.066(5) 0.050(3) -0.004(3) 0.001(2) 0.010(3)
C90B 0.055(3) 0.090(4) 0.059(3) 0.001(3) -0.002(2) -0.002(3)
C91B 0.063(3) 0.094(5) 0.070(3) 0.008(4) 0.005(3) -0.003(3)
C92B 0.063(4) 0.074(6) 0.053(4) -0.004(4) 0.009(3) 0.008(4)
C93B 0.066(3) 0.078(4) 0.056(3) -0.001(3) -0.002(3) 0.000(3)
C94B 0.054(3) 0.072(4) 0.054(3) -0.001(3) 0.002(3) 0.001(3)

loop_
_atom_type_symbol
_atom_type_description
_atom_type_scat_dispersion_real
_atom_type_scat_dispersion_imag
_atom_type_scat_source
C C 0.0181 0.0091 'International Tables Vol C Tables 4.2.6.8 and 6.1.1.4'
H H 0.0000 0.0000 'International Tables Vol C Tables 4.2.6.8 and 6.1.1.4'
N N 0.0311 0.0180 'International Tables Vol C Tables 4.2.6.8 and 6.1.1.4'
O O 0.0492 0.0322 'International Tables Vol C Tables 4.2.6.8 and 6.1.1.4'

loop_
_geom_angle_atom_site_label_1
_geom_angle_atom_site_label_2
_geom_angle_atom_site_label_3
_geom_angle
C1 N1 C3 111.8(2)
C1 N1 C35 122.4(2)
C3 N1 C35 123.9(2)
C1 N2 C25 122.6(2)
C1 N2 C4 111.4(2)
C25 N2 C4 124.5(2)
C2 N3 C36 122.8(3)
C2 N3 C3 112.5(2)
C36 N3 C3 123.6(3)
C2 N4 C4 112.2(2)
C2 N4 C26 122.8(2)
C4 N4 C26 124.8(2)
C5 N5 C7 112.2(2)
C5 N5 C25 122.5(2)
C7 N5 C25 124.5(2)
C5 N6 C27 123.7(2)
C5 N6 C8 112.2(2)
C27 N6 C8 123.9(2)
C6 N7 C26 122.3(2)
C6 N7 C7 112.9(2)
C26 N7 C7 124.2(2)
C6 N8 C8 112.3(2)
C6 N8 C28 121.2(2)
C8 N8 C28 125.1(3)
C9 N9 C27 122.7(2)
C9 N9 C11 111.0(2)
C27 N9 C11 123.1(2)
C9 N10 C29 124.2(2)
C9 N10 C12 111.7(2)
C29 N10 C12 122.5(2)
C10 N11 C11 113.1(2)
C10 N11 C28 123.7(3)
C11 N11 C28 122.5(3)
C10 N12 C12 111.8(2)
C10 N12 C30 121.6(3)
C12 N12 C30 122.6(3)
C13 N13 C29 121.5(3)
C13 N13 C15 111.4(3)
C29 N13 C15 123.7(3)
C13 N14 C31 121.5(3)
C13 N14 C16 111.6(3)
C31 N14 C16 123.0(3)
C14 N15 C30 122.8(3)
C14 N15 C15 113.8(3)
C30 N15 C15 122.9(3)
C14 N16 C16 113.0(3)
C14 N16 C32 122.6(3)
C16 N16 C32 124.4(3)
C17 N17 C31 123.6(4)
C17 N17 C19 111.2(4)
C31 N17 C19 125.2(4)
C17 N18 C20 112.1(4)
C17 N18 C33 121.8(4)
C20 N18 C33 125.7(4)
C18 N19 C19 112.4(3)
C18 N19 C32 121.2(3)
C19 N19 C32 123.1(3)
C18 N20 C34 122.8(3)
C18 N20 C20 110.7(4)
C34 N20 C20 124.8(4)
C21 N21 C23 111.2(3)
C21 N21 C33 122.3(3)
C23 N21 C33 122.8(4)
C21 N22 C35 124.0(3)
C21 N22 C24 110.8(3)
C35 N22 C24 123.5(3)
C22 N23 C34 124.3(3)
C22 N23 C23 111.3(3)
C34 N23 C23 124.2(3)
C22 N24 C36 122.7(3)
C22 N24 C24 112.2(3)
C36 N24 C24 122.2(3)
O1 C1 N1 125.3(2)
O1 C1 N2 125.4(3)
N1 C1 N2 109.2(2)
O2 C2 N4 126.2(3)
O2 C2 N3 125.0(3)
N4 C2 N3 108.8(2)
N3 C3 N1 115.7(2)
N3 C3 C4 103.2(2)
N1 C3 C4 103.9(2)
N4 C4 N2 115.2(2)
N4 C4 C3 103.3(2)
N2 C4 C3 103.2(2)
O3 C5 N6 125.3(2)
O3 C5 N5 126.0(2)
N6 C5 N5 108.7(2)
O4 C6 N7 126.2(3)
O4 C6 N8 125.2(3)
N7 C6 N8 108.5(2)
N5 C7 N7 114.8(2)
N5 C7 C8 103.2(2)
N7 C7 C8 102.3(2)
N8 C8 N6 115.3(2)
N8 C8 C7 103.8(2)
N6 C8 C7 103.4(2)
O5 C9 N10 126.1(3)
O5 C9 N9 125.0(3)
N10 C9 N9 108.9(2)
O6 C10 N11 126.6(3)
O6 C10 N12 125.3(3)
N11 C10 N12 108.0(3)
N11 C11 N9 115.3(2)
N11 C11 C12 102.9(2)
N9 C11 C12 104.1(2)
N12 C12 N10 114.9(2)
N12 C12 C11 103.9(2)
N10 C12 C11 103.1(2)
O7 C13 N14 126.2(3)
O7 C13 N13 124.7(4)
N14 C13 N13 109.1(3)
O8 C14 N15 127.2(3)
O8 C14 N16 125.1(4)
N15 C14 N16 107.6(3)
N13 C15 N15 115.1(3)
N13 C15 C16 103.4(3)
N15 C15 C16 102.3(3)
N16 C16 N14 115.3(4)
N16 C16 C15 103.2(3)
N14 C16 C15 103.0(3)
O9 C17 N18 127.0(5)
O9 C17 N17 124.4(5)
N18 C17 N17 108.6(3)
O10 C18 N19 127.4(4)
O10 C18 N20 123.4(4)
N19 C18 N20 109.1(3)
N19 C19 N17 115.2(3)
N19 C19 C20 103.4(3)
N17 C19 C20 103.3(3)
N18 C20 N20 115.2(3)
N18 C20 C19 104.6(4)
N20 C20 C19 103.5(3)
O11 C21 N21 126.3(3)
O11 C21 N22 124.0(3)
N21 C21 N22 109.7(3)
O12 C22 N24 125.2(3)
O12 C22 N23 125.2(4)
N24 C22 N23 109.6(3)
N21 C23 N23 115.1(4)
N21 C23 C24 103.9(3)
N23 C23 C24 103.7(3)
N22 C24 N24 114.8(3)
N22 C24 C23 103.3(3)
N24 C24 C23 102.9(3)
N2 C25 N5 111.5(2)
N2 C25 C37 109.7(2)
N5 C25 C37 113.5(2)
N7 C26 N4 113.1(2)
N6 C27 N9 113.7(2)
N8 C28 N11 113.5(2)
N10 C29 N13 114.0(3)
N12 C30 N15 113.2(2)
N14 C31 N17 113.7(3)
N16 C32 N19 114.4(3)
N18 C33 N21 113.6(3)
N20 C34 N23 114.0(4)
N22 C35 N1 114.1(3)
N3 C36 N24 113.8(3)
C38 C37 C25 112.9(2)
C39A C38 C37 114.7(5)
C37 C38 C39B 111.6(6)
C44A C39A C40A 116.1(8)
C44A C39A C38 122.3(9)
C40A C39A C38 121.6(9)
C41A C40A C39A 122.0(8)
C42A C41A C40A 120.8(8)
C41A C42A C43A 118.1(8)
C42A C43A C44A 120.7(6)
C39A C44A C43A 122.2(6)
C44B C39B C40B 119.6(10)
C44B C39B C38 123.2(9)
C40B C39B C38 116.9(10)
C41B C40B C39B 120.6(8)
C42B C41B C40B 118.6(9)
C41B C42B C43B 121.3(10)
C42B C43B C44B 118.6(7)
C39B C44B C43B 120.9(8)
C51 N51 C53 112.6(3)
C51 N51 C85 123.2(3)
C53 N51 C85 121.3(4)
C51 N52 C75 122.5(3)
C51 N52 C54 111.5(3)
C75 N52 C54 125.8(3)
C52 N53 C53 111.8(3)
C52 N53 C86 122.7(3)
C53 N53 C86 123.8(3)
C52 N54 C76 122.1(2)
C52 N54 C54 112.4(3)
C76 N54 C54 123.3(3)
C55 N55 C57 111.7(3)
C55 N55 C75 121.6(3)
C57 N55 C75 126.3(2)
C55 N56 C58 113.2(3)
C55 N56 C77 122.1(3)
C58 N56 C77 123.8(3)
C56 N57 C57 111.9(2)
C56 N57 C76 122.0(2)
C57 N57 C76 124.3(2)
C56 N58 C58 111.9(3)
C56 N58 C78 122.3(3)
C58 N58 C78 125.0(3)
C59 N59 C61 112.2(3)
C59 N59 C77 122.8(4)
C61 N59 C77 122.7(3)
C59 N60 C79 123.0(3)
C59 N60 C62 112.2(3)
C79 N60 C62 123.4(4)
C60 N61 C78 123.8(3)
C60 N61 C61 112.3(3)
C78 N61 C61 122.3(3)
C60 N62 C62 111.7(3)
C60 N62 C80 121.5(3)
C62 N62 C80 122.6(3)
C63 N63 C65 112.5(3)
C63 N63 C79 122.0(3)
C65 N63 C79 122.3(3)
C63 N64 C66 112.9(3)
C63 N64 C81 123.8(3)
C66 N64 C81 123.2(3)
C64 N65 C65 112.6(3)
C64 N65 C80 123.1(3)
C65 N65 C80 123.3(3)
C64 N66 C66 112.0(3)
C64 N66 C82 122.4(3)
C66 N66 C82 123.3(3)
C67 N67 C69 112.6(3)
C67 N67 C81 122.1(3)
C69 N67 C81 124.6(3)
C67 N68 C83 122.5(4)
C67 N68 C70 111.9(4)
C83 N68 C70 125.4(5)
C68 N69 C82 122.8(3)
C68 N69 C69 112.3(3)
C82 N69 C69 124.8(3)
C68 N70 C84 122.1(3)
C68 N70 C70 111.0(3)
C84 N70 C70 124.6(3)
C71 N71 C73 111.3(4)
C71 N71 C83 121.8(5)
C73 N71 C83 124.2(5)
C71 N72 C85 124.3(4)
C71 N72 C74 111.5(4)
C85 N72 C74 121.1(4)
C72 N73 C84 123.7(3)
C72 N73 C73 112.3(3)
C84 N73 C73 123.4(3)
C72 N74 C86 123.0(3)
C72 N74 C74 112.3(3)
C86 N74 C74 122.1(3)
O51 C51 N51 125.4(4)
O51 C51 N52 125.3(4)
N51 C51 N52 109.3(3)
O52 C52 N54 126.5(3)
O52 C52 N53 125.2(3)
N54 C52 N53 108.3(3)
N53 C53 N51 115.6(3)
N53 C53 C54 104.3(2)
N51 C53 C54 102.8(3)
N52 C54 N54 115.6(2)
N52 C54 C53 103.5(3)
N54 C54 C53 102.2(3)
O53 C55 N56 125.8(3)
O53 C55 N55 125.8(4)
N56 C55 N55 108.3(3)
O54 C56 N57 126.3(3)
O54 C56 N58 125.5(3)
N57 C56 N58 108.2(3)
N55 C57 N57 115.1(3)
N55 C57 C58 104.2(2)
N57 C57 C58 102.7(3)
N58 C58 N56 115.8(3)
N58 C58 C57 103.8(2)
N56 C58 C57 102.3(3)
O55 C59 N60 125.8(3)
O55 C59 N59 125.8(4)
N60 C59 N59 108.3(4)
O56 C60 N61 126.9(3)
O56 C60 N62 125.3(4)
N61 C60 N62 107.8(3)
N59 C61 N61 115.0(3)
N59 C61 C62 103.7(3)
N61 C61 C62 102.9(3)
N62 C62 N60 114.8(3)
N62 C62 C61 103.8(2)
N60 C62 C61 103.2(3)
O57 C63 N63 126.5(3)
O57 C63 N64 125.4(3)
N63 C63 N64 108.1(3)
O58 C64 N65 126.4(3)
O58 C64 N66 125.1(3)
N65 C64 N66 108.4(3)
N63 C65 N65 115.9(3)
N63 C65 C66 103.3(3)
N65 C65 C66 103.4(3)
N64 C66 N66 116.0(3)
N64 C66 C65 102.8(3)
N66 C66 C65 102.8(3)
O59 C67 N67 126.3(5)
O59 C67 N68 125.5(5)
N67 C67 N68 108.1(3)
O60 C68 N70 126.0(3)
O60 C68 N69 125.5(3)
N70 C68 N69 108.6(3)
N67 C69 N69 116.7(3)
N67 C69 C70 103.5(3)
N69 C69 C70 103.3(3)
N68 C70 N70 114.8(3)
N68 C70 C69 103.6(3)
N70 C70 C69 104.2(3)
O61 C71 N71 125.4(4)
O61 C71 N72 124.8(5)
N71 C71 N72 109.8(5)
O62 C72 N74 125.8(3)
O62 C72 N73 125.2(4)
N74 C72 N73 108.9(3)
N71 C73 N73 115.7(4)
N71 C73 C74 103.9(4)
N73 C73 C74 103.1(3)
N72 C74 N74 116.3(4)
N72 C74 C73 102.8(4)
N74 C74 C73 102.6(3)
N52 C75 N55 110.9(2)
N52 C75 C87A 99.9(4)
N55 C75 C87A 126.1(4)
N52 C75 C87B 124.6(4)
N55 C75 C87B 98.1(4)
N54 C76 N57 111.9(2)
N59 C77 N56 112.7(3)
N61 C78 N58 113.9(3)
N60 C79 N63 113.1(2)
N65 C80 N62 113.7(3)
N64 C81 N67 113.4(3)
N69 C82 N66 114.4(3)
N68 C83 N71 112.6(4)
N70 C84 N73 113.8(3)
N72 C85 N51 113.9(3)
N74 C86 N53 113.3(3)
C88A C87A C75 124.3(5)
C87A C88A C89A 128.8(6)
C94A C89A C90A 116.3(6)
C94A C89A C88A 122.5(6)
C90A C89A C88A 121.1(6)
C91A C90A C89A 122.4(5)
C90A C91A C92A 119.4(6)
C93A C92A C91A 119.0(8)
C94A C93A C92A 120.8(6)
C93A C94A C89A 121.5(5)
C88B C87B C75 123.4(5)
C87B C88B C89B 125.9(6)
C94B C89B C90B 117.1(7)
C94B C89B C88B 123.0(7)
C90B C89B C88B 119.9(7)
C91B C90B C89B 122.3(7)
C90B C91B C92B 120.2(8)
C93B C92B C91B 119.1(10)
C92B C93B C94B 119.6(8)
C89B C94B C93B 121.7(7)

loop_
_geom_bond_atom_site_label_1
_geom_bond_atom_site_label_2
_geom_bond_distance
O1 C1 1.227(3)
O2 C2 1.222(3)
O3 C5 1.231(3)
O4 C6 1.233(4)
O5 C9 1.230(4)
O6 C10 1.218(4)
O7 C13 1.227(4)
O8 C14 1.222(4)
O9 C17 1.219(5)
O10 C18 1.235(4)
O11 C21 1.231(4)
O12 C22 1.230(5)
N1 C1 1.369(4)
N1 C3 1.448(3)
N1 C35 1.453(3)
N2 C1 1.373(3)
N2 C25 1.456(3)
N2 C4 1.462(3)
N3 C2 1.365(4)
N3 C36 1.437(4)
N3 C3 1.438(4)
N4 C2 1.357(4)
N4 C4 1.448(3)
N4 C26 1.454(4)
N5 C5 1.366(3)
N5 C7 1.453(3)
N5 C25 1.461(3)
N6 C5 1.365(3)
N6 C27 1.449(4)
N6 C8 1.453(3)
N7 C6 1.355(4)
N7 C26 1.445(4)
N7 C7 1.458(3)
N8 C6 1.361(4)
N8 C8 1.445(4)
N8 C28 1.452(4)
N9 C9 1.372(4)
N9 C27 1.449(4)
N9 C11 1.451(4)
N10 C9 1.359(4)
N10 C29 1.433(4)
N10 C12 1.460(4)
N11 C10 1.351(4)
N11 C11 1.445(4)
N11 C28 1.459(4)
N12 C10 1.374(4)
N12 C12 1.440(4)
N12 C30 1.445(4)
N13 C13 1.375(4)
N13 C29 1.440(5)
N13 C15 1.450(5)
N14 C13 1.349(5)
N14 C31 1.437(4)
N14 C16 1.465(5)
N15 C14 1.341(5)
N15 C30 1.453(4)
N15 C15 1.455(4)
N16 C14 1.375(4)
N16 C16 1.438(5)
N16 C32 1.441(5)
N17 C17 1.379(6)
N17 C31 1.450(6)
N17 C19 1.459(5)
N18 C17 1.356(7)
N18 C20 1.436(5)
N18 C33 1.446(6)
N19 C18 1.322(6)
N19 C19 1.445(4)
N19 C32 1.455(6)
N20 C18 1.374(5)
N20 C34 1.411(6)
N20 C20 1.450(4)
N21 C21 1.348(5)
N21 C23 1.442(5)
N21 C33 1.451(4)
N22 C21 1.371(4)
N22 C35 1.432(4)
N22 C24 1.449(4)
N23 C22 1.372(4)
N23 C34 1.442(5)
N23 C23 1.449(5)
N24 C22 1.338(5)
N24 C36 1.446(4)
N24 C24 1.460(4)
C3 C4 1.553(4)
C7 C8 1.549(4)
C11 C12 1.537(4)
C15 C16 1.552(6)
C19 C20 1.523(6)
C23 C24 1.543(5)
C25 C37 1.520(4)
C37 C38 1.512(4)
C38 C39A 1.493(11)
C38 C39B 1.548(13)
C39A C44A 1.357(13)
C39A C40A 1.396(12)
C40A C41A 1.378(9)
C41A C42A 1.364(10)
C42A C43A 1.373(10)
C43A C44A 1.392(7)
C39B C44B 1.346(13)
C39B C40B 1.398(14)
C40B C41B 1.387(10)
C41B C42B 1.373(12)
C42B C43B 1.386(11)
C43B C44B 1.402(8)
O51 C51 1.235(4)
O52 C52 1.219(3)
O53 C55 1.233(4)
O54 C56 1.216(4)
O55 C59 1.237(5)
O56 C60 1.225(4)
O57 C63 1.220(4)
O58 C64 1.229(4)
O59 C67 1.232(5)
O60 C68 1.227(4)
O61 C71 1.251(7)
O62 C72 1.228(4)
N51 C51 1.339(6)
N51 C53 1.458(4)
N51 C85 1.475(6)
N52 C51 1.376(5)
N52 C75 1.424(5)
N52 C54 1.448(4)
N53 C52 1.377(4)
N53 C53 1.434(5)
N53 C86 1.459(5)
N54 C52 1.356(4)
N54 C76 1.451(4)
N54 C54 1.458(4)
N55 C55 1.368(4)
N55 C57 1.447(4)
N55 C75 1.476(5)
N56 C55 1.357(5)
N56 C58 1.449(4)
N56 C77 1.451(4)
N57 C56 1.353(4)
N57 C57 1.453(4)
N57 C76 1.456(4)
N58 C56 1.372(4)
N58 C58 1.432(5)
N58 C78 1.464(5)
N59 C59 1.369(5)
N59 C61 1.428(5)
N59 C77 1.441(5)
N60 C59 1.352(5)
N60 C79 1.445(4)
N60 C62 1.447(5)
N61 C60 1.344(5)
N61 C78 1.454(5)
N61 C61 1.462(4)
N62 C60 1.385(4)
N62 C62 1.433(5)
N62 C80 1.453(5)
N63 C63 1.345(5)
N63 C65 1.439(5)
N63 C79 1.462(4)
N64 C63 1.381(5)
N64 C66 1.421(5)
N64 C81 1.442(5)
N65 C64 1.352(5)
N65 C65 1.445(4)
N65 C80 1.450(5)
N66 C64 1.379(4)
N66 C66 1.444(4)
N66 C82 1.448(4)
N67 C67 1.350(5)
N67 C69 1.438(4)
N67 C81 1.455(5)
N68 C67 1.368(6)
N68 C83 1.436(6)
N68 C70 1.441(5)
N69 C68 1.378(4)
N69 C82 1.418(5)
N69 C69 1.452(4)
N70 C68 1.360(4)
N70 C84 1.427(5)
N70 C70 1.472(4)
N71 C71 1.348(7)
N71 C73 1.431(7)
N71 C83 1.441(6)
N72 C71 1.368(5)
N72 C85 1.420(6)
N72 C74 1.431(6)
N73 C72 1.368(5)
N73 C84 1.439(5)
N73 C73 1.450(5)
N74 C72 1.350(5)
N74 C86 1.453(5)
N74 C74 1.469(4)
C53 C54 1.550(6)
C57 C58 1.545(5)
C61 C62 1.537(5)
C65 C66 1.558(5)
C69 C70 1.525(6)
C73 C74 1.561(6)
C75 C87A 1.529(6)
C75 C87B 1.598(7)
C87A C88A 1.261(7)
C88A C89A 1.519(8)
C89A C94A 1.384(9)
C89A C90A 1.395(8)
C90A C91A 1.377(7)
C91A C92A 1.383(13)
C92A C93A 1.378(12)
C93A C94A 1.373(7)
C87B C88B 1.176(8)
C88B C89B 1.516(9)
C89B C94B 1.365(10)
C89B C90B 1.392(10)
C90B C91B 1.357(9)
C91B C92B 1.380(16)
C92B C93B 1.378(14)
C93B C94B 1.397(9)
